data_1547798
loop_
_publ_author_name
'Morris, Danny S.'
'van Rees, Karlotta'
'Curcio, Massimiliano'
'Cokoja, Mirza'
'K\"uhn, Fritz E.'
'Duarte, Fernanda'
'Love, Jason B.'

_publ_section_title
;
 Deoxydehydration of vicinal diols and polyols catalyzed by pyridinium
 perrhenate salts
;
_journal_name_full 'Catal. Sci. Technol.'
_journal_paper_doi 10.1039/C7CY01728F
_journal_year 2017
_chemical_formula_moiety 'O4 Re, C5 H5 Cl N'
_chemical_formula_sum 'C5 H5 Cl N O4 Re'
_chemical_formula_weight 364.75
_space_group_crystal_system monoclinic
_space_group_IT_number 14
_space_group_name_Hall '-P 2ybc'
_space_group_name_H-M_alt 'P 1 21/c 1'
_symmetry_space_group_name_Hall '-P 2ybc'
_symmetry_space_group_name_H-M 'P 1 21/c 1'
_atom_sites_solution_hydrogens geom
_atom_sites_solution_primary dual
_audit_creation_date 2016-09-28
_audit_creation_method
;
Olex2 1.2
(compiled 2016.09.09 svn.r3337 for OlexSys, GUI svn.r5227)
;
_audit_update_record
;
2017-08-14 deposited with the CCDC.
2017-10-12 downloaded from the CCDC.
;
_cell_angle_alpha 90
_cell_angle_beta 95.5970(10)
_cell_angle_gamma 90
_cell_formula_units_Z 4
_cell_length_a 5.24460(10)
_cell_length_b 12.7123(2)
_cell_length_c 12.8020(2)
_cell_measurement_reflns_used 14108
_cell_measurement_temperature 170(2)
_cell_measurement_theta_max 29.2000
_cell_measurement_theta_min 3.1990
_cell_volume 849.45(2)
_computing_cell_refinement 'CrysAlisPro 1.171.38.42b (Rigaku OD, 2015)'
_computing_data_collection 'CrysAlisPro 1.171.38.42b (Rigaku OD, 2015)'
_computing_data_reduction 'CrysAlisPro 1.171.38.42b (Rigaku OD, 2015)'
_computing_molecular_graphics 'Olex2 (Dolomanov et al., 2009)'
_computing_publication_material 'Olex2 (Dolomanov et al., 2009)'
_computing_structure_refinement 'ShelXL (Sheldrick, 2015)'
_computing_structure_solution 'ShelXT (Sheldrick, 2015)'
_diffrn_ambient_temperature 170(2)
_diffrn_detector 'CCD plate'
_diffrn_detector_area_resol_mean 16.1042
_diffrn_detector_type Eos
_diffrn_measured_fraction_theta_full 0.999
_diffrn_measured_fraction_theta_max 0.941
_diffrn_measurement_details
;
List of Runs (angles in degrees, time in seconds):

  # Type    Start    End  Width  t~exp~   \w     \q     \k     \f   Frames
#--------------------------------------------------------------------------
  1  \w    -35.00  52.00   1.00    7.50    --  -16.47  57.00 -90.00   87
  2  \w    -85.00   2.00   1.00    7.50    --  -16.47 -57.00 120.00   87
  3  \w    -25.00  24.00   1.00    7.50    --  -16.47 -99.00  30.00   49
  4  \w    -35.00  52.00   1.00    7.50    --  -16.47  57.00  30.00   87
  5  \w    -25.00  24.00   1.00    7.50    --  -16.47 -99.00 150.00   49
  6  \w      0.00  86.00   1.00    7.50    --   18.03  57.00 -30.00   86
  7  \w    -91.00 -32.00   1.00    7.50    --  -16.47 179.00  60.00   59
  8  \w    -85.00   2.00   1.00    7.50    --  -16.47 -57.00-120.00   87
  9  \w      0.00  86.00   1.00    7.50    --   18.03  57.00  60.00   86
 10  \w    -20.00  62.00   1.00    7.50    --   18.03-105.00 -39.00   82
 11  \w    -25.00  59.00   1.00    7.50    --   18.03 -99.00 150.00   84
 12  \w    -25.00  59.00   1.00    7.50    --   18.03 -99.00  90.00   84
 13  \w    -25.00  59.00   1.00    7.50    --   18.03 -99.00 -90.00   84
 14  \w    -50.00  37.00   1.00    7.50    --   18.03 -57.00 120.00   87
 15  \w    -25.00  59.00   1.00    7.50    --   18.03 -99.00-150.00   84
 16  \w     32.00  93.00   1.00    7.50    --   18.03-179.00 -60.00   61
 17  \w    -88.00 -63.00   1.00    7.50    --  -16.47   0.00-150.00   25
 18  \w    -88.00  55.00   1.00    7.50    --  -16.47   0.00-180.00  143
;
_diffrn_measurement_device 'four-circle diffractometer'
_diffrn_measurement_device_type 'Xcalibur, Eos'
_diffrn_measurement_method '\w scans'
_diffrn_orient_matrix_type 'CrysAlisPro convention (1999,Acta A55,543-557)'
_diffrn_orient_matrix_UB_11 0.0049598000
_diffrn_orient_matrix_UB_12 0.0169654000
_diffrn_orient_matrix_UB_13 0.0529461000
_diffrn_orient_matrix_UB_21 0.1253051000
_diffrn_orient_matrix_UB_22 -0.0210550000
_diffrn_orient_matrix_UB_23 0.0097324000
_diffrn_orient_matrix_UB_31 0.0523433000
_diffrn_orient_matrix_UB_32 0.0488059000
_diffrn_orient_matrix_UB_33 -0.0141977000
_diffrn_radiation_monochromator graphite
_diffrn_radiation_probe x-ray
_diffrn_radiation_type MoK\a
_diffrn_radiation_wavelength 0.71073
_diffrn_reflns_av_R_equivalents 0.0358
_diffrn_reflns_av_unetI/netI 0.0159
_diffrn_reflns_Laue_measured_fraction_full 0.999
_diffrn_reflns_Laue_measured_fraction_max 0.941
_diffrn_reflns_limit_h_max 7
_diffrn_reflns_limit_h_min -7
_diffrn_reflns_limit_k_max 16
_diffrn_reflns_limit_k_min -17
_diffrn_reflns_limit_l_max 17
_diffrn_reflns_limit_l_min -17
_diffrn_reflns_number 25488
_diffrn_reflns_point_group_measured_fraction_full 0.999
_diffrn_reflns_point_group_measured_fraction_max 0.941
_diffrn_reflns_theta_full 25.242
_diffrn_reflns_theta_max 29.359
_diffrn_reflns_theta_min 3.198
_diffrn_source 'fine-focus sealed X-ray tube'
_diffrn_source_type 'Enhance (Mo) X-ray Source'
_exptl_absorpt_coefficient_mu 14.592
_exptl_absorpt_correction_T_max 0.861
_exptl_absorpt_correction_T_min 0.320
_exptl_absorpt_correction_type analytical
_exptl_absorpt_process_details
;
CrysAlisPro 1.171.38.42b (Rigaku Oxford Diffraction, 2015)
Analytical numeric absorption correction using a multifaceted crystal
            model based on expressions derived by R.C. Clark & J.S. Reid.
(Clark, R. C. & Reid, J. S. (1995). Acta Cryst. A51, 887-897)
Empirical absorption correction using spherical harmonics,
 implemented in SCALE3 ABSPACK scaling algorithm.
;
_exptl_crystal_colour clear
_exptl_crystal_colour_lustre clear
_exptl_crystal_density_diffrn 2.852
_exptl_crystal_description plate
_exptl_crystal_F_000 664
_exptl_crystal_size_max 0.457
_exptl_crystal_size_mid 0.256
_exptl_crystal_size_min 0.041
_refine_diff_density_max 1.012
_refine_diff_density_min -1.624
_refine_diff_density_rms 0.162
_refine_ls_extinction_method none
_refine_ls_goodness_of_fit_ref 1.092
_refine_ls_hydrogen_treatment constr
_refine_ls_matrix_type full
_refine_ls_number_parameters 109
_refine_ls_number_reflns 2201
_refine_ls_number_restraints 0
_refine_ls_restrained_S_all 1.092
_refine_ls_R_factor_all 0.0200
_refine_ls_R_factor_gt 0.0181
_refine_ls_shift/su_max 0.002
_refine_ls_shift/su_mean 0.000
_refine_ls_structure_factor_coef Fsqd
_refine_ls_weighting_details 'w=1/[\s^2^(Fo^2^)+(0.0250P)^2^+1.5920P] where P=(Fo^2^+2Fc^2^)/3'
_refine_ls_weighting_scheme calc
_refine_ls_wR_factor_gt 0.0467
_refine_ls_wR_factor_ref 0.0477
_reflns_Friedel_coverage 0.000
_reflns_number_gt 2076
_reflns_number_total 2201
_reflns_threshold_expression 'I > 2\s(I)'
_cod_data_source_file c7cy01728f2.cif
_cod_data_source_block j16022_mono
_cod_depositor_comments
;

2019-03-26
Z value and formula fixed to values more according to usual
chemical conventions.                 miguel
;
_cod_original_formula_sum 'C10 H10 Cl2 N2 O8 Re2'
_cod_original_formula_weight 729.50
_cod_original_formula_moiety '2(O4 Re), 2(C5 H5 Cl N)'
_cod_original_formula_units_Z 2
_cod_database_code 1547798
_chemical_oxdiff_formula 'C5 H4 N1 Cl1 Re1 O4'
_shelx_space_group_comment
;
The symmetry employed for this shelxl refinement is uniquely defined
by the following loop, which should always be used as a source of
symmetry information in preference to the above space-group names.
They are only intended as comments.
;
_reflns_odcompleteness_completeness 99.89
_reflns_odcompleteness_iscentric 1
_reflns_odcompleteness_theta 26.32
_olex2_refinement_description
;
1. Fixed Uiso
 At 1.2 times of:
  All C(H) groups, All N(H) groups
2.a Aromatic/amide H refined with riding coordinates:
 N1(H1), C2(H2), C5(H5), C4(H4), C3(H3)
;
_shelx_shelxl_version_number 2014/7
_olex2_submission_special_instructions 'No special instructions were received'
_oxdiff_exptl_absorpt_empirical_details
;
Empirical correction (ABSPACK) includes:
- Absorption correction using spherical harmonics
- Frame scaling
;
_oxdiff_exptl_absorpt_empirical_full_max 3.105
_oxdiff_exptl_absorpt_empirical_full_min 0.535

loop_
_space_group_symop_operation_xyz
'x, y, z'
'-x, y+1/2, -z+1/2'
'-x, -y, -z'
'x, -y-1/2, z-1/2'

loop_
_atom_site_label
_atom_site_type_symbol
_atom_site_fract_x
_atom_site_fract_y
_atom_site_fract_z
_atom_site_U_iso_or_equiv
_atom_site_adp_type
_atom_site_occupancy
_atom_site_site_symmetry_order
_atom_site_calc_flag
_atom_site_refinement_flags_posn
Re1 Re -0.68588(2) 0.23381(2) 0.89736(2) 0.01836(6) Uani 1 1 d .
Cl1 Cl 0.1252(2) 0.62306(8) 0.91280(8) 0.0378(2) Uani 1 1 d .
O3 O -1.0135(5) 0.2239(2) 0.8977(3) 0.0298(6) Uani 1 1 d .
N1 N 0.2055(5) 0.5445(2) 0.7328(2) 0.0211(6) Uani 1 1 d .
H1 H 0.3315 0.5905 0.7370 0.025 Uiso 1 1 calc R
O1 O -0.5966(5) 0.1809(2) 0.7809(2) 0.0337(6) Uani 1 1 d .
O4 O -0.6000(5) 0.3640(2) 0.9059(2) 0.0310(6) Uani 1 1 d .
O2 O -0.5409(5) 0.1643(3) 1.0015(2) 0.0396(7) Uani 1 1 d .
C2 C -0.1422(7) 0.4674(3) 0.8075(3) 0.0254(7) Uani 1 1 d .
H2 H -0.2490 0.4630 0.8632 0.030 Uiso 1 1 calc R
C1 C 0.0553(6) 0.5387(3) 0.8112(3) 0.0212(6) Uani 1 1 d .
C5 C 0.1691(7) 0.4818(3) 0.6471(3) 0.0262(7) Uani 1 1 d .
H5 H 0.2782 0.4878 0.5923 0.031 Uiso 1 1 calc R
C4 C -0.0252(7) 0.4098(3) 0.6398(3) 0.0293(8) Uani 1 1 d .
H4 H -0.0530 0.3654 0.5801 0.035 Uiso 1 1 calc R
C3 C -0.1821(7) 0.4026(3) 0.7213(3) 0.0280(8) Uani 1 1 d .
H3 H -0.3173 0.3526 0.7175 0.034 Uiso 1 1 calc R

loop_
_atom_site_aniso_label
_atom_site_aniso_U_11
_atom_site_aniso_U_22
_atom_site_aniso_U_33
_atom_site_aniso_U_23
_atom_site_aniso_U_13
_atom_site_aniso_U_12
Re1 0.01587(8) 0.01714(9) 0.02199(9) 0.00082(4) 0.00139(6) -0.00035(4)
Cl1 0.0532(6) 0.0356(5) 0.0238(4) -0.0087(4) -0.0002(4) -0.0061(4)
O3 0.0201(12) 0.0267(14) 0.0430(17) -0.0026(11) 0.0054(12) -0.0020(10)
N1 0.0224(13) 0.0184(13) 0.0220(14) -0.0003(11) 0.0004(11) -0.0027(10)
O1 0.0295(13) 0.0399(16) 0.0316(15) -0.0106(12) 0.0020(11) 0.0074(12)
O4 0.0252(12) 0.0252(13) 0.0423(16) -0.0039(11) 0.0016(11) -0.0041(11)
O2 0.0317(14) 0.0494(18) 0.0369(16) 0.0184(14) -0.0001(12) 0.0007(13)
C2 0.0226(16) 0.0282(17) 0.0256(18) 0.0054(14) 0.0033(14) -0.0007(13)
C1 0.0249(15) 0.0204(15) 0.0178(15) 0.0018(12) -0.0003(12) 0.0016(12)
C5 0.0290(17) 0.0281(18) 0.0221(17) -0.0007(14) 0.0051(14) 0.0017(14)
C4 0.0346(19) 0.0251(17) 0.0270(19) -0.0073(15) -0.0026(15) -0.0003(15)
C3 0.0240(16) 0.0236(17) 0.035(2) 0.0046(15) -0.0027(15) -0.0053(13)

loop_
_atom_type_symbol
_atom_type_description
_atom_type_scat_dispersion_real
_atom_type_scat_dispersion_imag
_atom_type_scat_source
C C 0.0033 0.0016 'International Tables Vol C Tables 4.2.6.8 and 6.1.1.4'
H H 0.0000 0.0000 'International Tables Vol C Tables 4.2.6.8 and 6.1.1.4'
Cl Cl 0.1484 0.1585 'International Tables Vol C Tables 4.2.6.8 and 6.1.1.4'
N N 0.0061 0.0033 'International Tables Vol C Tables 4.2.6.8 and 6.1.1.4'
O O 0.0106 0.0060 'International Tables Vol C Tables 4.2.6.8 and 6.1.1.4'
Re Re -1.0185 7.2310 'International Tables Vol C Tables 4.2.6.8 and 6.1.1.4'

loop_
_exptl_crystal_face_index_h
_exptl_crystal_face_index_k
_exptl_crystal_face_index_l
_exptl_crystal_face_perp_dist
7 -8 -2 0.1279
-7 8 2 0.1279
0 -17 4 0.2128
0 17 -4 0.2128
0 -1 18 0.0207
0 1 -18 0.0207
-7 -7 5 0.1270
7 7 -5 0.1270

loop_
_geom_angle_atom_site_label_1
_geom_angle_atom_site_label_2
_geom_angle_atom_site_label_3
_geom_angle
O3 Re1 O1 108.99(14)
O4 Re1 O3 109.03(12)
O4 Re1 O1 109.65(14)
O2 Re1 O3 109.08(14)
O2 Re1 O1 109.33(15)
O2 Re1 O4 110.73(15)
C1 N1 H1 119.1
C1 N1 C5 121.9(3)
C5 N1 H1 119.1
C1 C2 H2 120.7
C1 C2 C3 118.5(3)
C3 C2 H2 120.7
N1 C1 Cl1 116.2(3)
N1 C1 C2 120.6(3)
C2 C1 Cl1 123.2(3)
N1 C5 H5 120.2
N1 C5 C4 119.6(3)
C4 C5 H5 120.2
C5 C4 H4 120.5
C5 C4 C3 118.9(3)
C3 C4 H4 120.5
C2 C3 C4 120.4(3)
C2 C3 H3 119.8
C4 C3 H3 119.8

loop_
_geom_bond_atom_site_label_1
_geom_bond_atom_site_label_2
_geom_bond_distance
Re1 O3 1.723(3)
Re1 O1 1.742(3)
Re1 O4 1.716(3)
Re1 O2 1.715(3)
Cl1 C1 1.699(4)
N1 H1 0.8800
N1 C1 1.336(4)
N1 C5 1.355(4)
C2 H2 0.9500
C2 C1 1.373(5)
C2 C3 1.377(5)
C5 H5 0.9500
C5 C4 1.366(5)
C4 H4 0.9500
C4 C3 1.394(5)
C3 H3 0.9500

loop_
_exptl_oxdiff_crystal_face_indexfrac_h
_exptl_oxdiff_crystal_face_indexfrac_k
_exptl_oxdiff_crystal_face_indexfrac_l
_exptl_oxdiff_crystal_face_x
_exptl_oxdiff_crystal_face_y
_exptl_oxdiff_crystal_face_z
6.9984 -7.9864 -2.0005 -0.2067 1.0256 0.0049
-6.9984 7.9864 2.0005 0.2067 -1.0256 -0.0049
0.0002 -16.9910 3.9882 -0.0771 0.3966 -0.8859
-0.0002 16.9910 -3.9882 0.0771 -0.3966 0.8859
-0.0030 -1.0041 17.9853 0.9352 0.1958 -0.3045
0.0030 1.0041 -17.9853 -0.9352 -0.1958 0.3045
-6.9982 -7.0056 4.9905 0.1107 -0.6808 -0.7791
6.9982 7.0056 -4.9905 -0.1107 0.6808 0.7791
